data_7030192
loop_
_publ_author_name
'Gao, Chun-Yan'
'Qiao, Xin'
'Ma, Zhong-Ying'
'Wang, Zhi-Gang'
'Lu, Jing'
'Tian, Jin-Lei'
'Xu, Jing-Yuan'
'Yan, Shi-Ping'

_publ_section_title
;
 Synthesis, characterization, DNA binding and cleavage, BSA interaction
 and anticancer activity of dinuclear zinc complexes.
;
_journal_issue 39
_journal_name_full 'Dalton transactions (Cambridge, England : 2003)'
_journal_page_first 12220
_journal_page_last 12232
_journal_paper_doi 10.1039/c2dt31306e
_journal_volume 41
_journal_year 2012
_chemical_formula_moiety 'C41 H40 Cl4 N8 Zn2'
_chemical_formula_sum 'C41 H40 Cl4 N8 Zn2'
_chemical_formula_weight 917.39
_chemical_name_systematic
;
?
;
_space_group_IT_number 14
_symmetry_cell_setting monoclinic
_symmetry_space_group_name_Hall '-P 2ybc'
_symmetry_space_group_name_H-M 'P 1 21/c 1'
_atom_sites_solution_hydrogens geom
_atom_sites_solution_primary direct
_atom_sites_solution_secondary difmap
_audit_creation_method SHELXL-97
_cell_angle_alpha 90.00
_cell_angle_beta 90.98(3)
_cell_angle_gamma 90.00
_cell_formula_units_Z 4
_cell_length_a 8.5044(17)
_cell_length_b 18.377(4)
_cell_length_c 27.098(5)
_cell_measurement_reflns_used 12884
_cell_measurement_temperature 113(2)
_cell_measurement_theta_max 27.9
_cell_measurement_theta_min 1.5
_cell_volume 4234.4(15)
_computing_cell_refinement 'Bruker XSCANS'
_computing_data_collection 'Bruker XSCANS'
_computing_data_reduction 'Bruker SHELXTL'
_computing_molecular_graphics 'Bruker SHELXTL'
_computing_publication_material 'Bruker SHELXTL'
_computing_structure_refinement 'SHELXL-97 (Sheldrick, 1997)'
_computing_structure_solution 'SHELXS-97 (Sheldrick, 1990)'
_diffrn_ambient_temperature 113(2)
_diffrn_measured_fraction_theta_full 0.997
_diffrn_measured_fraction_theta_max 0.997
_diffrn_measurement_device_type 'Bruker P4'
_diffrn_measurement_method '\w scans'
_diffrn_radiation_monochromator graphite
_diffrn_radiation_source 'fine-focus sealed tube'
_diffrn_radiation_type MoK\a
_diffrn_radiation_wavelength 0.71073
_diffrn_reflns_av_R_equivalents 0.0533
_diffrn_reflns_av_sigmaI/netI 0.0463
_diffrn_reflns_limit_h_max 10
_diffrn_reflns_limit_h_min -10
_diffrn_reflns_limit_k_max 21
_diffrn_reflns_limit_k_min -21
_diffrn_reflns_limit_l_max 32
_diffrn_reflns_limit_l_min -32
_diffrn_reflns_number 34724
_diffrn_reflns_theta_full 25.01
_diffrn_reflns_theta_max 25.01
_diffrn_reflns_theta_min 1.50
_exptl_absorpt_coefficient_mu 1.425
_exptl_absorpt_correction_T_max 0.855
_exptl_absorpt_correction_T_min 0.774
_exptl_absorpt_correction_type multi-scan
_exptl_absorpt_process_details CrystalClear
_exptl_crystal_colour Colorless
_exptl_crystal_density_diffrn 1.439
_exptl_crystal_density_method 'not measured'
_exptl_crystal_description needle-shaped
_exptl_crystal_F_000 1880
_exptl_crystal_size_max 0.18
_exptl_crystal_size_mid 0.16
_exptl_crystal_size_min 0.11
_refine_diff_density_max 0.506
_refine_diff_density_min -0.475
_refine_diff_density_rms 0.072
_refine_ls_extinction_method none
_refine_ls_goodness_of_fit_ref 1.098
_refine_ls_hydrogen_treatment constr
_refine_ls_matrix_type full
_refine_ls_number_parameters 498
_refine_ls_number_reflns 7434
_refine_ls_number_restraints 0
_refine_ls_restrained_S_all 1.098
_refine_ls_R_factor_all 0.0468
_refine_ls_R_factor_gt 0.0405
_refine_ls_shift/su_max 0.002
_refine_ls_shift/su_mean 0.000
_refine_ls_structure_factor_coef Fsqd
_refine_ls_weighting_details 'calc w=1/[\s^2^(Fo^2^)+(0.0403P)^2^+2.0796P] where P=(Fo^2^+2Fc^2^)/3'
_refine_ls_weighting_scheme calc
_refine_ls_wR_factor_gt 0.0916
_refine_ls_wR_factor_ref 0.0947
_reflns_number_gt 6818
_reflns_number_total 7453
_reflns_threshold_expression >2sigma(I)
_cod_data_source_file c2dt31306e.txt
_cod_data_source_block dd
_cod_depositor_comments
;
The following automatic conversions were performed:

'_symmetry_cell_setting' value 'Monoclinic' changed to 'monoclinic'
according to
/usr/data/users/saulius/automatic-downloads/retrospective/RSC/lib/dictionaries/cif_core.dic
dictionary named 'cif_core.dic' version 2.4.2 from 2011-04-26.

Automatic conversion script
Id: cif_fix_values 2281 2013-09-26 08:29:07Z andrius 
;
_cod_original_sg_symbol_H-M P21/c
_cod_database_code 7030192

loop_
_symmetry_equiv_pos_as_xyz
'x, y, z'
'-x, y+1/2, -z+1/2'
'-x, -y, -z'
'x, -y-1/2, z-1/2'

loop_
_atom_site_label
_atom_site_type_symbol
_atom_site_fract_x
_atom_site_fract_y
_atom_site_fract_z
_atom_site_U_iso_or_equiv
_atom_site_adp_type
_atom_site_occupancy
_atom_site_symmetry_multiplicity
_atom_site_calc_flag
_atom_site_refinement_flags
Zn1 Zn 0.51111(4) 0.165729(17) 0.347425(12) 0.01824(10) Uani 1 1 d .
Zn2 Zn -0.10592(4) 0.287806(18) 0.107236(12) 0.01987(10) Uani 1 1 d .
Cl1 Cl 0.61188(8) 0.08724(4) 0.40614(3) 0.02319(17) Uani 1 1 d .
Cl2 Cl 0.44646(9) 0.10945(4) 0.27483(3) 0.02767(18) Uani 1 1 d .
Cl3 Cl -0.01847(11) 0.18619(4) 0.14568(3) 0.0368(2) Uani 1 1 d .
Cl4 Cl -0.22596(9) 0.27666(4) 0.03131(3) 0.02709(18) Uani 1 1 d .
N1 N 0.2873(3) 0.17540(12) 0.37712(8) 0.0179(5) Uani 1 1 d .
N2 N 0.5056(3) 0.28154(12) 0.39290(8) 0.0176(5) Uani 1 1 d .
N3 N 0.7142(3) 0.22234(12) 0.32702(8) 0.0182(5) Uani 1 1 d .
N4 N 0.1092(3) 0.32774(13) 0.08232(9) 0.0225(6) Uani 1 1 d .
N5 N -0.1161(3) 0.42016(13) 0.11695(8) 0.0188(5) Uani 1 1 d .
N6 N -0.3106(3) 0.30876(13) 0.14659(8) 0.0198(5) Uani 1 1 d .
C1 C 0.1614(3) 0.13742(15) 0.36083(11) 0.0204(6) Uani 1 1 d .
H1 H 0.1686 0.1117 0.3314 0.024 Uiso 1 1 calc R
C2 C 0.0229(3) 0.13521(15) 0.38608(11) 0.0225(7) Uani 1 1 d .
H2 H -0.0623 0.1087 0.3738 0.027 Uiso 1 1 calc R
C3 C 0.0118(3) 0.17292(15) 0.43005(11) 0.0211(7) Uani 1 1 d .
H3 H -0.0801 0.1712 0.4481 0.025 Uiso 1 1 calc R
C4 C 0.1401(3) 0.21333(15) 0.44679(11) 0.0201(6) Uani 1 1 d .
H4 H 0.1344 0.2401 0.4758 0.024 Uiso 1 1 calc R
C5 C 0.2763(3) 0.21305(14) 0.41963(10) 0.0177(6) Uani 1 1 d .
C6 C 0.4245(3) 0.25214(15) 0.43623(10) 0.0182(6) Uani 1 1 d .
H6A H 0.3980 0.2915 0.4584 0.022 Uiso 1 1 calc R
H6B H 0.4933 0.2186 0.4539 0.022 Uiso 1 1 calc R
C7 C 0.6754(3) 0.29404(16) 0.40141(10) 0.0190(6) Uani 1 1 d .
H7A H 0.7114 0.2645 0.4290 0.023 Uiso 1 1 calc R
H7B H 0.6925 0.3447 0.4100 0.023 Uiso 1 1 calc R
C8 C 0.7708(3) 0.27558(14) 0.35660(10) 0.0173(6) Uani 1 1 d .
C9 C 0.9103(3) 0.31098(15) 0.34709(11) 0.0222(7) Uani 1 1 d .
H9 H 0.9468 0.3475 0.3681 0.027 Uiso 1 1 calc R
C10 C 0.9950(4) 0.29159(17) 0.30621(11) 0.0266(7) Uani 1 1 d .
H10 H 1.0893 0.3148 0.2994 0.032 Uiso 1 1 calc R
C11 C 0.9382(4) 0.23719(17) 0.27544(11) 0.0275(7) Uani 1 1 d .
H11 H 0.9930 0.2232 0.2476 0.033 Uiso 1 1 calc R
C12 C 0.7977(4) 0.20421(16) 0.28728(10) 0.0228(7) Uani 1 1 d .
H12 H 0.7591 0.1676 0.2667 0.027 Uiso 1 1 calc R
C13 C 0.4259(3) 0.34271(14) 0.36948(10) 0.0169(6) Uani 1 1 d .
C14 C 0.4772(4) 0.36882(17) 0.32423(11) 0.0249(7) Uani 1 1 d .
H14 H 0.5618 0.3466 0.3090 0.030 Uiso 1 1 calc R
C15 C 0.4036(4) 0.42759(17) 0.30160(10) 0.0252(7) Uani 1 1 d .
H15 H 0.4410 0.4447 0.2717 0.030 Uiso 1 1 calc R
C16 C 0.2751(3) 0.46148(15) 0.32266(10) 0.0185(6) Uani 1 1 d .
C17 C 0.2240(3) 0.43535(15) 0.36728(10) 0.0210(6) Uani 1 1 d .
H17 H 0.1380 0.4570 0.3821 0.025 Uiso 1 1 calc R
C18 C 0.2991(3) 0.37685(15) 0.39058(10) 0.0210(6) Uani 1 1 d .
H18 H 0.2630 0.3606 0.4209 0.025 Uiso 1 1 calc R
C19 C 0.1907(4) 0.52378(15) 0.29658(10) 0.0236(7) Uani 1 1 d .
H19A H 0.1145 0.5448 0.3187 0.028 Uiso 1 1 calc R
H19B H 0.2665 0.5613 0.2886 0.028 Uiso 1 1 calc R
C20 C 0.1072(3) 0.49910(15) 0.24951(10) 0.0185(6) Uani 1 1 d .
C21 C 0.1805(3) 0.50279(15) 0.20442(10) 0.0199(6) Uani 1 1 d .
H21 H 0.2803 0.5232 0.2030 0.024 Uiso 1 1 calc R
C22 C 0.1099(3) 0.47696(15) 0.16113(10) 0.0195(6) Uani 1 1 d .
H22 H 0.1637 0.4797 0.1316 0.023 Uiso 1 1 calc R
C23 C -0.0400(3) 0.44715(15) 0.16161(10) 0.0180(6) Uani 1 1 d .
C24 C -0.1160(4) 0.44376(17) 0.20703(11) 0.0258(7) Uani 1 1 d .
H24 H -0.2167 0.4242 0.2085 0.031 Uiso 1 1 calc R
C25 C -0.0433(4) 0.46919(17) 0.24975(11) 0.0285(7) Uani 1 1 d .
H25 H -0.0964 0.4662 0.2794 0.034 Uiso 1 1 calc R
C26 C -0.0362(4) 0.43977(16) 0.07100(10) 0.0219(7) Uani 1 1 d .
H26A H -0.0096 0.4911 0.0718 0.026 Uiso 1 1 calc R
H26B H -0.1074 0.4318 0.0432 0.026 Uiso 1 1 calc R
C27 C 0.1122(4) 0.39563(17) 0.06382(10) 0.0240(7) Uani 1 1 d .
C28 C 0.2401(4) 0.42265(19) 0.03889(11) 0.0311(8) Uani 1 1 d .
H28 H 0.2395 0.4697 0.0262 0.037 Uiso 1 1 calc R
C29 C 0.3698(4) 0.3774(2) 0.03332(12) 0.0381(9) Uani 1 1 d .
H29 H 0.4569 0.3938 0.0163 0.046 Uiso 1 1 calc R
C30 C 0.3693(4) 0.3085(2) 0.05284(12) 0.0358(9) Uani 1 1 d .
H30 H 0.4560 0.2781 0.0499 0.043 Uiso 1 1 calc R
C31 C 0.2366(4) 0.28561(18) 0.07696(11) 0.0295(8) Uani 1 1 d .
H31 H 0.2354 0.2389 0.0901 0.035 Uiso 1 1 calc R
C32 C -0.2878(3) 0.43255(15) 0.11487(11) 0.0207(6) Uani 1 1 d .
H32A H -0.3234 0.4326 0.0807 0.025 Uiso 1 1 calc R
H32B H -0.3108 0.4800 0.1287 0.025 Uiso 1 1 calc R
C33 C -0.3767(3) 0.37515(16) 0.14275(10) 0.0203(6) Uani 1 1 d .
C34 C -0.5224(3) 0.39021(17) 0.16230(11) 0.0242(7) Uani 1 1 d .
H34 H -0.5660 0.4364 0.1591 0.029 Uiso 1 1 calc R
C35 C -0.6020(4) 0.33616(19) 0.18657(11) 0.0315(8) Uani 1 1 d .
H35 H -0.7005 0.3453 0.1996 0.038 Uiso 1 1 calc R
C36 C -0.5339(4) 0.26807(19) 0.19131(11) 0.0319(8) Uani 1 1 d .
H36 H -0.5849 0.2309 0.2079 0.038 Uiso 1 1 calc R
C37 C -0.3895(4) 0.25664(17) 0.17092(11) 0.0273(7) Uani 1 1 d .
H37 H -0.3439 0.2108 0.1740 0.033 Uiso 1 1 calc R
N7 N 0.8197(4) 0.47676(18) 0.39916(14) 0.0563(9) Uani 1 1 d .
C38 C 0.7444(5) 0.5205(2) 0.38057(14) 0.0453(10) Uani 1 1 d .
C39 C 0.6486(6) 0.5771(2) 0.3589(2) 0.093(2) Uani 1 1 d .
H39A H 0.5435 0.5735 0.3710 0.139 Uiso 1 1 calc R
H39B H 0.6465 0.5718 0.3236 0.139 Uiso 1 1 calc R
H39C H 0.6919 0.6237 0.3675 0.139 Uiso 1 1 calc R
N8 N 1.1909(9) 0.1259(3) 0.01441(19) 0.121(3) Uani 1 1 d .
C40 C 0.8960(9) 0.0855(3) 0.0283(2) 0.104(2) Uani 1 1 d .
H40A H 0.8937 0.0519 0.0555 0.156 Uiso 1 1 calc R
H40B H 0.8544 0.0622 -0.0008 0.156 Uiso 1 1 calc R
H40C H 0.8332 0.1273 0.0359 0.156 Uiso 1 1 calc R
C41 C 1.0587(12) 0.1082(3) 0.0199(2) 0.101(3) Uani 1 1 d .

loop_
_atom_site_aniso_label
_atom_site_aniso_U_11
_atom_site_aniso_U_22
_atom_site_aniso_U_33
_atom_site_aniso_U_23
_atom_site_aniso_U_13
_atom_site_aniso_U_12
Zn1 0.0167(2) 0.01890(19) 0.01906(19) -0.00112(13) -0.00051(14) 0.00001(14)
Zn2 0.0204(2) 0.02128(19) 0.01796(18) 0.00083(13) -0.00016(14) 0.00253(14)
Cl1 0.0215(4) 0.0224(4) 0.0257(4) 0.0043(3) 0.0005(3) 0.0035(3)
Cl2 0.0249(4) 0.0343(4) 0.0237(4) -0.0096(3) -0.0032(3) 0.0001(3)
Cl3 0.0497(6) 0.0301(4) 0.0306(4) 0.0084(3) 0.0049(4) 0.0161(4)
Cl4 0.0218(4) 0.0404(4) 0.0191(4) -0.0035(3) -0.0019(3) -0.0008(3)
N1 0.0177(14) 0.0171(12) 0.0190(13) 0.0027(9) -0.0019(10) 0.0026(10)
N2 0.0140(13) 0.0221(13) 0.0167(12) 0.0019(9) -0.0011(10) 0.0005(10)
N3 0.0180(13) 0.0173(12) 0.0193(12) 0.0014(10) -0.0009(10) 0.0015(10)
N4 0.0181(14) 0.0311(15) 0.0183(13) -0.0072(10) -0.0007(10) 0.0014(11)
N5 0.0164(13) 0.0231(13) 0.0170(12) 0.0017(10) 0.0002(10) -0.0002(10)
N6 0.0195(14) 0.0223(13) 0.0175(12) -0.0005(10) -0.0004(10) -0.0020(11)
C1 0.0197(17) 0.0172(15) 0.0240(16) -0.0019(12) -0.0070(13) 0.0031(13)
C2 0.0182(17) 0.0173(15) 0.0319(17) 0.0029(12) -0.0042(13) -0.0011(13)
C3 0.0154(16) 0.0198(15) 0.0281(17) 0.0076(12) 0.0016(12) 0.0012(13)
C4 0.0207(17) 0.0192(15) 0.0205(15) 0.0056(11) -0.0016(12) 0.0024(13)
C5 0.0169(16) 0.0178(15) 0.0182(15) 0.0065(11) -0.0026(12) 0.0029(12)
C6 0.0208(16) 0.0192(15) 0.0145(14) 0.0025(11) -0.0004(12) 0.0002(12)
C7 0.0159(16) 0.0217(15) 0.0193(15) 0.0000(11) -0.0023(12) -0.0006(12)
C8 0.0161(16) 0.0169(14) 0.0188(15) 0.0050(11) -0.0022(12) 0.0010(12)
C9 0.0229(17) 0.0197(15) 0.0239(16) 0.0005(12) -0.0018(13) 0.0005(13)
C10 0.0209(17) 0.0300(17) 0.0290(17) 0.0072(13) 0.0029(13) -0.0055(14)
C11 0.0276(19) 0.0313(18) 0.0237(17) 0.0019(13) 0.0058(14) 0.0025(15)
C12 0.0258(18) 0.0229(16) 0.0198(15) -0.0016(12) -0.0003(13) 0.0014(14)
C13 0.0158(16) 0.0174(14) 0.0176(14) 0.0010(11) -0.0025(12) -0.0015(12)
C14 0.0182(17) 0.0330(18) 0.0237(16) 0.0031(13) 0.0032(13) 0.0075(14)
C15 0.0269(18) 0.0336(18) 0.0153(15) 0.0072(12) 0.0022(13) 0.0026(14)
C16 0.0193(16) 0.0184(15) 0.0174(14) 0.0000(11) -0.0062(12) -0.0031(12)
C17 0.0194(16) 0.0208(15) 0.0227(16) -0.0043(12) 0.0014(12) 0.0022(13)
C18 0.0224(17) 0.0238(16) 0.0167(15) 0.0032(12) 0.0021(12) 0.0004(13)
C19 0.0283(18) 0.0191(15) 0.0232(16) -0.0017(12) -0.0025(13) 0.0013(13)
C20 0.0224(17) 0.0133(14) 0.0196(15) 0.0018(11) -0.0025(12) 0.0040(12)
C21 0.0159(16) 0.0174(15) 0.0261(16) -0.0003(12) -0.0024(12) -0.0014(12)
C22 0.0196(17) 0.0198(15) 0.0191(15) 0.0001(11) 0.0023(12) 0.0024(13)
C23 0.0191(16) 0.0155(14) 0.0193(15) 0.0005(11) -0.0023(12) 0.0041(12)
C24 0.0187(17) 0.0331(18) 0.0256(17) -0.0016(13) 0.0025(13) -0.0079(14)
C25 0.0289(19) 0.0376(19) 0.0192(16) 0.0024(13) 0.0032(13) -0.0032(15)
C26 0.0253(17) 0.0247(16) 0.0155(15) 0.0008(11) -0.0010(12) -0.0033(13)
C27 0.0241(18) 0.0333(18) 0.0145(15) -0.0085(12) -0.0019(12) -0.0055(14)
C28 0.033(2) 0.0400(19) 0.0204(16) -0.0110(14) 0.0039(14) -0.0150(16)
C29 0.0230(19) 0.065(3) 0.0265(18) -0.0239(17) 0.0060(14) -0.0155(18)
C30 0.0171(18) 0.060(2) 0.0302(19) -0.0249(17) -0.0034(14) 0.0054(17)
C31 0.0240(18) 0.040(2) 0.0240(17) -0.0112(14) -0.0083(14) 0.0042(15)
C32 0.0170(16) 0.0210(15) 0.0239(16) 0.0005(12) -0.0036(12) 0.0028(13)
C33 0.0182(16) 0.0259(16) 0.0165(14) -0.0018(12) -0.0049(12) -0.0004(13)
C34 0.0188(17) 0.0310(17) 0.0229(16) -0.0051(13) -0.0006(13) 0.0031(14)
C35 0.0200(18) 0.049(2) 0.0255(17) -0.0074(15) 0.0034(13) -0.0043(16)
C36 0.033(2) 0.039(2) 0.0237(17) 0.0019(14) 0.0039(14) -0.0125(16)
C37 0.034(2) 0.0255(17) 0.0229(16) 0.0037(13) 0.0009(14) -0.0022(15)
N7 0.057(2) 0.0338(19) 0.078(3) -0.0077(18) 0.0084(19) -0.0020(17)
C38 0.058(3) 0.034(2) 0.044(2) -0.0057(17) -0.003(2) -0.013(2)
C39 0.102(4) 0.056(3) 0.119(5) 0.028(3) -0.067(4) -0.025(3)
N8 0.248(8) 0.051(3) 0.067(3) 0.011(2) 0.081(4) 0.010(4)
C40 0.200(8) 0.035(3) 0.077(4) -0.007(3) -0.023(5) 0.009(4)
C41 0.215(9) 0.027(3) 0.062(3) 0.010(2) 0.052(5) 0.010(4)

loop_
_atom_type_symbol
_atom_type_description
_atom_type_scat_dispersion_real
_atom_type_scat_dispersion_imag
_atom_type_scat_source
C C 0.0033 0.0016 'International Tables Vol C Tables 4.2.6.8 and 6.1.1.4'
H H 0.0000 0.0000 'International Tables Vol C Tables 4.2.6.8 and 6.1.1.4'
N N 0.0061 0.0033 'International Tables Vol C Tables 4.2.6.8 and 6.1.1.4'
O O 0.0106 0.0060 'International Tables Vol C Tables 4.2.6.8 and 6.1.1.4'
Cl Cl 0.1484 0.1585 'International Tables Vol C Tables 4.2.6.8 and 6.1.1.4'
Zn Zn 0.2839 1.4301 'International Tables Vol C Tables 4.2.6.8 and 6.1.1.4'

loop_
_geom_angle_atom_site_label_1
_geom_angle_atom_site_label_2
_geom_angle_atom_site_label_3
_geom_angle
N1 Zn1 N3 145.05(9)
N1 Zn1 Cl2 99.39(7)
N3 Zn1 Cl2 100.65(7)
N1 Zn1 Cl1 96.78(7)
N3 Zn1 Cl1 101.20(7)
Cl2 Zn1 Cl1 113.15(3)
N1 Zn1 N2 73.02(8)
N3 Zn1 N2 74.09(9)
Cl2 Zn1 N2 144.86(6)
Cl1 Zn1 N2 101.88(6)
N6 Zn2 N4 147.02(9)
N6 Zn2 Cl3 100.80(7)
N4 Zn2 Cl3 98.97(7)
N6 Zn2 Cl4 96.45(7)
N4 Zn2 Cl4 96.90(7)
Cl3 Zn2 Cl4 118.60(3)
N6 Zn2 N5 74.40(8)
N4 Zn2 N5 73.69(9)
Cl3 Zn2 N5 141.63(6)
Cl4 Zn2 N5 99.75(6)
C1 N1 C5 118.7(3)
C1 N1 Zn1 123.7(2)
C5 N1 Zn1 116.74(19)
C13 N2 C6 114.2(2)
C13 N2 C7 113.3(2)
C6 N2 C7 113.8(2)
C13 N2 Zn1 117.58(16)
C6 N2 Zn1 95.45(15)
C7 N2 Zn1 100.72(16)
C12 N3 C8 118.0(3)
C12 N3 Zn1 122.51(19)
C8 N3 Zn1 119.33(19)
C31 N4 C27 118.3(3)
C31 N4 Zn2 123.0(2)
C27 N4 Zn2 117.9(2)
C23 N5 C26 114.6(2)
C23 N5 C32 113.9(2)
C26 N5 C32 113.6(2)
C23 N5 Zn2 114.42(16)
C26 N5 Zn2 97.72(16)
C32 N5 Zn2 100.70(16)
C33 N6 C37 118.1(3)
C33 N6 Zn2 118.50(19)
C37 N6 Zn2 123.0(2)
N1 C1 C2 122.4(3)
N1 C1 H1 118.8
C2 C1 H1 118.8
C1 C2 C3 119.1(3)
C1 C2 H2 120.5
C3 C2 H2 120.5
C2 C3 C4 119.0(3)
C2 C3 H3 120.5
C4 C3 H3 120.5
C5 C4 C3 119.0(3)
C5 C4 H4 120.5
C3 C4 H4 120.5
N1 C5 C4 121.8(3)
N1 C5 C6 115.4(3)
C4 C5 C6 122.8(3)
N2 C6 C5 109.7(2)
N2 C6 H6A 109.7
C5 C6 H6A 109.7
N2 C6 H6B 109.7
C5 C6 H6B 109.7
H6A C6 H6B 108.2
N2 C7 C8 112.1(2)
N2 C7 H7A 109.2
C8 C7 H7A 109.2
N2 C7 H7B 109.2
C8 C7 H7B 109.2
H7A C7 H7B 107.9
N3 C8 C9 122.0(3)
N3 C8 C7 116.8(2)
C9 C8 C7 121.3(3)
C10 C9 C8 119.4(3)
C10 C9 H9 120.3
C8 C9 H9 120.3
C9 C10 C11 119.3(3)
C9 C10 H10 120.4
C11 C10 H10 120.4
C12 C11 C10 118.1(3)
C12 C11 H11 120.9
C10 C11 H11 120.9
N3 C12 C11 123.3(3)
N3 C12 H12 118.4
C11 C12 H12 118.4
C18 C13 C14 117.8(3)
C18 C13 N2 122.2(2)
C14 C13 N2 120.0(3)
C15 C14 C13 120.8(3)
C15 C14 H14 119.6
C13 C14 H14 119.6
C14 C15 C16 121.3(3)
C14 C15 H15 119.3
C16 C15 H15 119.3
C17 C16 C15 117.8(3)
C17 C16 C19 121.1(3)
C15 C16 C19 121.0(3)
C16 C17 C18 121.1(3)
C16 C17 H17 119.5
C18 C17 H17 119.5
C13 C18 C17 121.2(3)
C13 C18 H18 119.4
C17 C18 H18 119.4
C20 C19 C16 112.1(2)
C20 C19 H19A 109.2
C16 C19 H19A 109.2
C20 C19 H19B 109.2
C16 C19 H19B 109.2
H19A C19 H19B 107.9
C21 C20 C25 116.8(3)
C21 C20 C19 121.1(3)
C25 C20 C19 122.0(3)
C20 C21 C22 122.3(3)
C20 C21 H21 118.9
C22 C21 H21 118.9
C23 C22 C21 120.6(3)
C23 C22 H22 119.7
C21 C22 H22 119.7
C22 C23 C24 117.6(3)
C22 C23 N5 121.6(3)
C24 C23 N5 120.8(3)
C25 C24 C23 120.9(3)
C25 C24 H24 119.6
C23 C24 H24 119.6
C24 C25 C20 121.8(3)
C24 C25 H25 119.1
C20 C25 H25 119.1
N5 C26 C27 112.0(2)
N5 C26 H26A 109.2
C27 C26 H26A 109.2
N5 C26 H26B 109.2
C27 C26 H26B 109.2
H26A C26 H26B 107.9
N4 C27 C28 122.4(3)
N4 C27 C26 115.3(3)
C28 C27 C26 122.3(3)
C27 C28 C29 118.0(3)
C27 C28 H28 121.0
C29 C28 H28 121.0
C30 C29 C28 120.1(3)
C30 C29 H29 119.9
C28 C29 H29 119.9
C29 C30 C31 118.2(3)
C29 C30 H30 120.9
C31 C30 H30 120.9
N4 C31 C30 123.0(3)
N4 C31 H31 118.5
C30 C31 H31 118.5
N5 C32 C33 112.1(2)
N5 C32 H32A 109.2
C33 C32 H32A 109.2
N5 C32 H32B 109.2
C33 C32 H32B 109.2
H32A C32 H32B 107.9
N6 C33 C34 121.8(3)
N6 C33 C32 117.4(3)
C34 C33 C32 120.8(3)
C35 C34 C33 119.3(3)
C35 C34 H34 120.3
C33 C34 H34 120.3
C34 C35 C36 119.2(3)
C34 C35 H35 120.4
C36 C35 H35 120.4
C37 C36 C35 118.5(3)
C37 C36 H36 120.7
C35 C36 H36 120.7
N6 C37 C36 123.0(3)
N6 C37 H37 118.5
C36 C37 H37 118.5
N7 C38 C39 177.8(5)
C38 C39 H39A 109.5
C38 C39 H39B 109.5
H39A C39 H39B 109.5
C38 C39 H39C 109.5
H39A C39 H39C 109.5
H39B C39 H39C 109.5
C41 C40 H40A 109.5
C41 C40 H40B 109.5
H40A C40 H40B 109.5
C41 C40 H40C 109.5
H40A C40 H40C 109.5
H40B C40 H40C 109.5
N8 C41 C40 178.2(7)

loop_
_geom_bond_atom_site_label_1
_geom_bond_atom_site_label_2
_geom_bond_distance
Zn1 N1 2.087(2)
Zn1 N3 2.099(2)
Zn1 Cl2 2.2815(9)
Zn1 Cl1 2.3021(9)
Zn1 N2 2.460(2)
Zn2 N6 2.092(3)
Zn2 N4 2.093(3)
Zn2 Cl3 2.2580(9)
Zn2 Cl4 2.2901(10)
Zn2 N5 2.448(2)
N1 C1 1.346(4)
N1 C5 1.348(4)
N2 C13 1.453(3)
N2 C6 1.475(3)
N2 C7 1.476(4)
N3 C12 1.342(4)
N3 C8 1.348(3)
N4 C31 1.342(4)
N4 C27 1.345(4)
N5 C23 1.450(3)
N5 C26 1.473(4)
N5 C32 1.478(4)
N6 C33 1.347(4)
N6 C37 1.348(4)
C1 C2 1.373(4)
C1 H1 0.9300
C2 C3 1.383(4)
C2 H2 0.9300
C3 C4 1.390(4)
C3 H3 0.9300
C4 C5 1.383(4)
C4 H4 0.9300
C5 C6 1.512(4)
C6 H6A 0.9700
C6 H6B 0.9700
C7 C8 1.510(4)
C7 H7A 0.9700
C7 H7B 0.9700
C8 C9 1.381(4)
C9 C10 1.378(4)
C9 H9 0.9300
C10 C11 1.384(4)
C10 H10 0.9300
C11 C12 1.382(4)
C11 H11 0.9300
C12 H12 0.9300
C13 C18 1.380(4)
C13 C14 1.394(4)
C14 C15 1.386(4)
C14 H14 0.9300
C15 C16 1.389(4)
C15 H15 0.9300
C16 C17 1.378(4)
C16 C19 1.519(4)
C17 C18 1.396(4)
C17 H17 0.9300
C18 H18 0.9300
C19 C20 1.519(4)
C19 H19A 0.9700
C19 H19B 0.9700
C20 C21 1.382(4)
C20 C25 1.393(4)
C21 C22 1.392(4)
C21 H21 0.9300
C22 C23 1.388(4)
C22 H22 0.9300
C23 C24 1.401(4)
C24 C25 1.384(4)
C24 H24 0.9300
C25 H25 0.9300
C26 C27 1.515(4)
C26 H26A 0.9700
C26 H26B 0.9700
C27 C28 1.383(4)
C28 C29 1.392(5)
C28 H28 0.9300
C29 C30 1.371(5)
C29 H29 0.9300
C30 C31 1.379(5)
C30 H30 0.9300
C31 H31 0.9300
C32 C33 1.508(4)
C32 H32A 0.9700
C32 H32B 0.9700
C33 C34 1.384(4)
C34 C35 1.376(4)
C34 H34 0.9300
C35 C36 1.384(5)
C35 H35 0.9300
C36 C37 1.371(4)
C36 H36 0.9300
C37 H37 0.9300
N7 C38 1.140(5)
C38 C39 1.440(6)
C39 H39A 0.9600
C39 H39B 0.9600
C39 H39C 0.9600
N8 C41 1.182(10)
C40 C41 1.468(9)
C40 H40A 0.9600
C40 H40B 0.9600
C40 H40C 0.9600

loop_
_geom_torsion_atom_site_label_1
_geom_torsion_atom_site_label_2
_geom_torsion_atom_site_label_3
_geom_torsion_atom_site_label_4
_geom_torsion
N3 Zn1 N1 C1 140.8(2)
Cl2 Zn1 N1 C1 16.5(2)
Cl1 Zn1 N1 C1 -98.4(2)
N2 Zn1 N1 C1 161.2(2)
N3 Zn1 N1 C5 -50.0(3)
Cl2 Zn1 N1 C5 -174.30(18)
Cl1 Zn1 N1 C5 70.80(19)
N2 Zn1 N1 C5 -29.59(18)
N1 Zn1 N2 C13 -77.45(19)
N3 Zn1 N2 C13 90.6(2)
Cl2 Zn1 N2 C13 4.7(2)
Cl1 Zn1 N2 C13 -171.00(18)
N1 Zn1 N2 C6 43.50(15)
N3 Zn1 N2 C6 -148.48(16)
Cl2 Zn1 N2 C6 125.60(14)
Cl1 Zn1 N2 C6 -50.06(15)
N1 Zn1 N2 C7 158.96(17)
N3 Zn1 N2 C7 -33.02(15)
Cl2 Zn1 N2 C7 -118.94(15)
Cl1 Zn1 N2 C7 65.40(16)
N1 Zn1 N3 C12 -143.6(2)
Cl2 Zn1 N3 C12 -19.6(2)
Cl1 Zn1 N3 C12 96.9(2)
N2 Zn1 N3 C12 -163.8(2)
N1 Zn1 N3 C8 41.5(3)
Cl2 Zn1 N3 C8 165.45(18)
Cl1 Zn1 N3 C8 -78.12(19)
N2 Zn1 N3 C8 21.19(18)
N6 Zn2 N4 C31 147.5(2)
Cl3 Zn2 N4 C31 21.2(2)
Cl4 Zn2 N4 C31 -99.3(2)
N5 Zn2 N4 C31 162.5(2)
N6 Zn2 N4 C27 -43.0(3)
Cl3 Zn2 N4 C27 -169.30(19)
Cl4 Zn2 N4 C27 70.2(2)
N5 Zn2 N4 C27 -27.97(19)
N6 Zn2 N5 C23 89.09(19)
N4 Zn2 N5 C23 -82.47(19)
Cl3 Zn2 N5 C23 1.3(2)
Cl4 Zn2 N5 C23 -176.87(18)
N6 Zn2 N5 C26 -149.40(17)
N4 Zn2 N5 C26 39.04(16)
Cl3 Zn2 N5 C26 122.85(15)
Cl4 Zn2 N5 C26 -55.36(16)
N6 Zn2 N5 C32 -33.54(16)
N4 Zn2 N5 C32 154.90(17)
Cl3 Zn2 N5 C32 -121.29(15)
Cl4 Zn2 N5 C32 60.50(16)
N4 Zn2 N6 C33 38.0(3)
Cl3 Zn2 N6 C33 163.87(18)
Cl4 Zn2 N6 C33 -75.33(19)
N5 Zn2 N6 C33 23.03(19)
N4 Zn2 N6 C37 -150.0(2)
Cl3 Zn2 N6 C37 -24.1(2)
Cl4 Zn2 N6 C37 96.6(2)
N5 Zn2 N6 C37 -165.0(2)
C5 N1 C1 C2 -0.5(4)
Zn1 N1 C1 C2 168.5(2)
N1 C1 C2 C3 -0.4(4)
C1 C2 C3 C4 1.5(4)
C2 C3 C4 C5 -1.7(4)
C1 N1 C5 C4 0.3(4)
Zn1 N1 C5 C4 -169.5(2)
C1 N1 C5 C6 178.0(2)
Zn1 N1 C5 C6 8.2(3)
C3 C4 C5 N1 0.8(4)
C3 C4 C5 C6 -176.8(2)
C13 N2 C6 C5 70.9(3)
C7 N2 C6 C5 -156.9(2)
Zn1 N2 C6 C5 -52.6(2)
N1 C5 C6 N2 37.4(3)
C4 C5 C6 N2 -144.9(3)
C13 N2 C7 C8 -85.0(3)
C6 N2 C7 C8 142.3(2)
Zn1 N2 C7 C8 41.5(2)
C12 N3 C8 C9 -0.2(4)
Zn1 N3 C8 C9 175.0(2)
C12 N3 C8 C7 -179.2(2)
Zn1 N3 C8 C7 -4.0(3)
N2 C7 C8 N3 -30.4(3)
N2 C7 C8 C9 150.6(2)
N3 C8 C9 C10 0.0(4)
C7 C8 C9 C10 178.9(3)
C8 C9 C10 C11 0.2(4)
C9 C10 C11 C12 -0.2(4)
C8 N3 C12 C11 0.2(4)
Zn1 N3 C12 C11 -174.8(2)
C10 C11 C12 N3 0.0(4)
C6 N2 C13 C18 9.4(4)
C7 N2 C13 C18 -123.0(3)
Zn1 N2 C13 C18 120.1(2)
C6 N2 C13 C14 -170.7(3)
C7 N2 C13 C14 56.9(3)
Zn1 N2 C13 C14 -60.1(3)
C18 C13 C14 C15 0.6(4)
N2 C13 C14 C15 -179.3(3)
C13 C14 C15 C16 -1.2(5)
C14 C15 C16 C17 0.8(4)
C14 C15 C16 C19 -177.4(3)
C15 C16 C17 C18 0.2(4)
C19 C16 C17 C18 178.3(2)
C14 C13 C18 C17 0.4(4)
N2 C13 C18 C17 -179.8(2)
C16 C17 C18 C13 -0.7(4)
C17 C16 C19 C20 -111.3(3)
C15 C16 C19 C20 66.8(4)
C16 C19 C20 C21 -92.7(3)
C16 C19 C20 C25 84.7(3)
C25 C20 C21 C22 -1.1(4)
C19 C20 C21 C22 176.5(3)
C20 C21 C22 C23 1.0(4)
C21 C22 C23 C24 -0.4(4)
C21 C22 C23 N5 179.8(2)
C26 N5 C23 C22 -11.3(4)
C32 N5 C23 C22 -144.4(3)
Zn2 N5 C23 C22 100.4(3)
C26 N5 C23 C24 168.9(3)
C32 N5 C23 C24 35.7(4)
Zn2 N5 C23 C24 -79.4(3)
C22 C23 C24 C25 -0.1(4)
N5 C23 C24 C25 179.7(3)
C23 C24 C25 C20 0.1(5)
C21 C20 C25 C24 0.5(4)
C19 C20 C25 C24 -177.0(3)
C23 N5 C26 C27 74.4(3)
C32 N5 C26 C27 -152.2(2)
Zn2 N5 C26 C27 -47.0(2)
C31 N4 C27 C28 1.2(4)
Zn2 N4 C27 C28 -168.8(2)
C31 N4 C27 C26 179.6(2)
Zn2 N4 C27 C26 9.6(3)
N5 C26 C27 N4 31.6(3)
N5 C26 C27 C28 -150.0(3)
N4 C27 C28 C29 -0.4(4)
C26 C27 C28 C29 -178.7(3)
C27 C28 C29 C30 -0.9(4)
C28 C29 C30 C31 1.3(4)
C27 N4 C31 C30 -0.8(4)
Zn2 N4 C31 C30 168.6(2)
C29 C30 C31 N4 -0.4(4)
C23 N5 C32 C33 -82.4(3)
C26 N5 C32 C33 143.9(2)
Zn2 N5 C32 C33 40.5(2)
C37 N6 C33 C34 -1.0(4)
Zn2 N6 C33 C34 171.4(2)
C37 N6 C33 C32 -179.2(2)
Zn2 N6 C33 C32 -6.9(3)
N5 C32 C33 N6 -27.9(3)
N5 C32 C33 C34 153.8(2)
N6 C33 C34 C35 0.3(4)
C32 C33 C34 C35 178.5(3)
C33 C34 C35 C36 0.6(4)
C34 C35 C36 C37 -0.9(4)
C33 N6 C37 C36 0.7(4)
Zn2 N6 C37 C36 -171.3(2)
C35 C36 C37 N6 0.2(5)
